data_4304737
loop_
_publ_author_name
'Kazuya Arashiba'
'Hidetaka Iizuka'
'Shoji Matsukawa'
'Shigeki Kuwata'
'Yoshiaki Tanabe'
'Masakazu Iwasaki'
'Youichi Ishii'

_publ_contact_author_email ishii@chem.chuo-u.ac.jp
_publ_contact_author_fax +81-3-3817-1895
_publ_contact_author_name 'Prof. Youichi Ishii'
_publ_contact_author_phone +81-3-3817-1901
_publ_section_title
;
Synthesis, Structures, and Properties of Group 9- and Group 10-Group 6
Heterodinuclear Nitrosyl Complexes
;
_journal_name_full 'Inorganic Chemistry'
_journal_page_first 4264
_journal_page_last 4274
_journal_paper_doi 10.1021/ic702309h
_journal_volume 47
_journal_year 2008
_chemical_formula_moiety 'C44 H46 N2 O P2 Pd S2 W '
_chemical_formula_sum 'C44 H46 N2 O P2 Pd S2 W'
_chemical_formula_weight 1035.18
_space_group_IT_number 62
_symmetry_cell_setting orthorhombic
_symmetry_Int_Tables_number 62
_symmetry_space_group_name_Hall '-P 2ac 2n'
_symmetry_space_group_name_H-M 'P n m a'
_cell_angle_alpha 90.0000
_cell_angle_beta 90.0000
_cell_angle_gamma 90.0000
_cell_formula_units_Z 4
_cell_length_a 19.175(4)
_cell_length_b 17.553(4)
_cell_length_c 12.300(3)
_cell_measurement_reflns_used 10771
_cell_measurement_temperature 123.1
_cell_measurement_theta_max 27.5
_cell_measurement_theta_min 3.0
_cell_volume 4139.9(16)
_computing_cell_refinement CrystalClear
_computing_data_collection CrystalClear
_computing_data_reduction CrystalStructure
_computing_publication_material 'CrystalStructure 3.8'
_computing_structure_refinement CRYSTALS
_computing_structure_solution SIR92
_diffrn_detector_area_resol_mean 7.31
_diffrn_measured_fraction_theta_full 0.995
_diffrn_measured_fraction_theta_max 0.995
_diffrn_measurement_device_type 'Rigaku Mercury'
_diffrn_measurement_method \w
_diffrn_radiation_type 'Mo K\a'
_diffrn_radiation_wavelength 0.71070
_diffrn_reflns_av_R_equivalents 0.046
_diffrn_reflns_limit_h_max 21
_diffrn_reflns_limit_h_min -24
_diffrn_reflns_limit_k_max 15
_diffrn_reflns_limit_k_min -22
_diffrn_reflns_limit_l_max 16
_diffrn_reflns_limit_l_min -15
_diffrn_reflns_number 29676
_diffrn_reflns_theta_full 27.53
_diffrn_reflns_theta_max 27.53
_exptl_absorpt_coefficient_mu 3.429
_exptl_absorpt_correction_T_max 0.504
_exptl_absorpt_correction_T_min 0.388
_exptl_absorpt_correction_type multi-scan
_exptl_absorpt_process_details 'Jacobson, R. (1998) Private communication'
_exptl_crystal_colour darkGreen
_exptl_crystal_density_diffrn 1.661
_exptl_crystal_density_method 'not measured'
_exptl_crystal_description prism
_exptl_crystal_F_000 2056.00
_exptl_crystal_size_max 0.20
_exptl_crystal_size_mid 0.20
_exptl_crystal_size_min 0.20
_refine_diff_density_max 1.54
_refine_diff_density_min -0.61
_refine_ls_extinction_method none
_refine_ls_goodness_of_fit_ref 1.004
_refine_ls_hydrogen_treatment refall
_refine_ls_number_parameters 281
_refine_ls_number_reflns 2993
_refine_ls_R_factor_gt 0.0211
_refine_ls_shift/su_max 0.0000
_refine_ls_structure_factor_coef F
_refine_ls_weighting_details 'w = 1/[0.3500\s(Fo^2^)]'
_refine_ls_weighting_scheme calc
_refine_ls_wR_factor_ref 0.0250
_reflns_number_gt 2993
_reflns_number_total 4897
_reflns_threshold_expression F^2^>2.0\s(F^2^)
_cod_data_source_file ic702309h-file002_5.cif
_cod_data_source_block '_[(dpmb)Pd(mu-S)2W(NO)Cp*]_MeCN'
_cod_original_cell_volume 4140.0(16)
_cod_original_formula_sum 'C44 H46 N2 O P2 Pd S2 W '
_cod_database_code 4304737

loop_
_symmetry_equiv_pos_site_id
_symmetry_equiv_pos_as_xyz
1 +X,+Y,+Z
2 1/2-X,1/2+Y,1/2+Z
3 +X,1/2-Y,+Z
4 1/2-X,-Y,1/2+Z
5 -X,-Y,-Z
6 1/2+X,1/2-Y,1/2-Z
7 -X,1/2+Y,-Z
8 1/2+X,+Y,1/2-Z

loop_
_atom_site_label
_atom_site_type_symbol
_atom_site_fract_x
_atom_site_fract_y
_atom_site_fract_z
_atom_site_U_iso_or_equiv
_atom_site_adp_type
_atom_site_occupancy
_atom_site_symmetry_multiplicity
_atom_site_calc_flag
_atom_site_refinement_flags
_atom_site_disorder_assembly
_atom_site_disorder_group
W(1) W 0.250580(10) 0.2500 0.35206(2) 0.01092(5) Uani 1.00 2 d S . .
Pd(1) Pd 0.14933(2) 0.2500 0.17078(4) 0.00982(11) Uani 1.00 2 d S . .
S(1) S 0.21691(6) 0.35151(6) 0.24467(9) 0.0152(2) Uani 1.00 1 d . . .
P(1) P 0.09090(6) 0.35285(6) 0.09856(9) 0.0122(2) Uani 1.00 1 d . . .
O(1) O 0.4054(2) 0.2500 0.3154(3) 0.0262(13) Uani 1.00 2 d S . .
N(1) N 0.3409(2) 0.2500 0.3254(4) 0.0151(13) Uani 1.00 2 d S . .
N(2) N 0.3614(3) 0.2500 -0.1383(5) 0.051(2) Uani 1.00 2 d S . .
C(1) C 0.2567(2) 0.2903(2) 0.5331(3) 0.0159(10) Uani 1.00 1 d . . .
C(2) C 0.1898(2) 0.3162(2) 0.4986(3) 0.0127(11) Uani 1.00 1 d . . .
C(3) C 0.1489(3) 0.2500 0.4770(4) 0.0139(15) Uani 1.00 2 d S . .
C(4) C 0.3158(2) 0.3395(2) 0.5750(3) 0.0288(14) Uani 1.00 1 d . . .
C(5) C 0.1655(2) 0.3971(2) 0.4955(3) 0.0257(13) Uani 1.00 1 d . . .
C(6) C 0.0746(3) 0.250000(10) 0.4356(5) 0.0250(19) Uani 1.00 2 d S . .
C(7) C 0.1429(2) 0.4050(2) -0.0006(3) 0.0148(11) Uani 1.00 1 d . . .
C(8) C 0.1213(2) 0.4747(2) -0.0413(3) 0.0195(12) Uani 1.00 1 d . . .
C(9) C 0.1560(2) 0.5081(2) -0.1285(3) 0.0248(13) Uani 1.00 1 d . . .
C(10) C 0.2116(2) 0.4710(2) -0.1758(3) 0.0277(14) Uani 1.00 1 d . . .
C(11) C 0.2331(2) 0.4014(2) -0.1353(3) 0.0274(13) Uani 1.00 1 d . . .
C(12) C 0.1997(2) 0.3689(2) -0.0473(3) 0.0195(12) Uani 1.00 1 d . . .
C(13) C 0.0594(2) 0.4213(2) 0.1986(3) 0.0159(11) Uani 1.00 1 d . . .
C(14) C -0.0010(2) 0.4045(2) 0.2562(3) 0.0205(11) Uani 1.00 1 d . . .
C(15) C -0.0247(2) 0.4544(2) 0.3365(3) 0.0247(12) Uani 1.00 1 d . . .
C(16) C 0.0112(2) 0.5211(2) 0.3577(3) 0.0281(13) Uani 1.00 1 d . . .
C(17) C 0.0706(2) 0.5386(2) 0.2994(3) 0.0242(13) Uani 1.00 1 d . . .
C(18) C 0.0954(2) 0.4891(2) 0.2215(3) 0.0202(12) Uani 1.00 1 d . . .
C(19) C 0.0111(2) 0.3356(2) 0.0182(3) 0.0154(11) Uani 1.00 1 d . . .
C(20) C 0.0261(2) 0.2900(2) -0.0828(3) 0.0137(11) Uani 1.00 1 d . . .
C(21) C 0.0410(2) 0.3283(2) -0.1796(3) 0.0201(12) Uani 1.00 1 d . . .
C(22) C 0.0568(2) 0.2895(2) -0.2730(3) 0.0231(13) Uani 1.00 1 d . . .
C(23) C 0.3633(3) 0.2500 -0.0468(6) 0.035(2) Uani 1.00 2 d S . .
C(24) C 0.3636(3) 0.250000(10) 0.0703(6) 0.053(3) Uani 1.00 2 d S . .
H(1) H 0.3523 0.3078 0.6012 0.035 Uiso 1.00 1 c R . .
H(2) H 0.2992 0.3709 0.6324 0.035 Uiso 1.00 1 c R . .
H(3) H 0.3329 0.3706 0.5177 0.035 Uiso 1.00 1 c R . .
H(4) H 0.2012 0.4294 0.5225 0.031 Uiso 1.00 1 c R . .
H(5) H 0.1249 0.4024 0.5392 0.031 Uiso 1.00 1 c R . .
H(6) H 0.1548 0.4108 0.4226 0.031 Uiso 1.00 1 c R . .
H(7) H 0.0433 0.2500 0.4955 0.030 Uiso 1.00 2 c R . .
H(8) H 0.0669 0.2058 0.3927 0.030 Uiso 0.50 1 c R . .
H(9) H 0.0669 0.2942 0.3927 0.030 Uiso 0.50 1 c R . .
H(10) H 0.0824 0.4999 -0.0095 0.023 Uiso 1.00 1 c R . .
H(11) H 0.1414 0.5563 -0.1553 0.030 Uiso 1.00 1 c R . .
H(12) H 0.2350 0.4931 -0.2360 0.033 Uiso 1.00 1 c R . .
H(13) H 0.2712 0.3757 -0.1684 0.033 Uiso 1.00 1 c R . .
H(14) H 0.2158 0.3217 -0.0188 0.023 Uiso 1.00 1 c R . .
H(15) H -0.0261 0.3591 0.2410 0.025 Uiso 1.00 1 c R . .
H(16) H -0.0656 0.4425 0.3767 0.030 Uiso 1.00 1 c R . .
H(17) H -0.0051 0.5549 0.4124 0.034 Uiso 1.00 1 c R . .
H(18) H 0.0946 0.5850 0.3131 0.029 Uiso 1.00 1 c R . .
H(19) H 0.1370 0.5009 0.1831 0.024 Uiso 1.00 1 c R . .
H(20) H -0.0214 0.3084 0.0618 0.018 Uiso 1.00 1 c R . .
H(21) H -0.0084 0.3832 -0.0023 0.018 Uiso 1.00 1 c R . .
H(22) H 0.0402 0.3825 -0.1806 0.024 Uiso 1.00 1 c R . .
H(23) H 0.0677 0.3167 -0.3377 0.028 Uiso 1.00 1 c R . .
H(24) H 0.3637 0.3010 0.0960 0.064 Uiso 0.50 1 c R . .
H(25) H 0.4041 0.2244 0.0958 0.064 Uiso 0.50 1 c R . .
H(26) H 0.3232 0.2245 0.0963 0.064 Uiso 0.50 1 c R . .

loop_
_atom_site_aniso_label
_atom_site_aniso_U_11
_atom_site_aniso_U_22
_atom_site_aniso_U_33
_atom_site_aniso_U_12
_atom_site_aniso_U_13
_atom_site_aniso_U_23
W(1) 0.01034(11) 0.01214(11) 0.01029(11) 0.0000 -0.00127(12) 0.0000
Pd(1) 0.0088(2) 0.0098(2) 0.0108(2) 0.0000 -0.00174(19) 0.0000
S(1) 0.0187(5) 0.0115(5) 0.0155(5) -0.0019(4) -0.0064(4) 0.0002(4)
P(1) 0.0119(5) 0.0128(5) 0.0118(5) 0.0024(4) -0.0007(4) -0.0003(4)
O(1) 0.008(2) 0.046(3) 0.024(2) 0.0000 -0.005(2) 0.0000
N(1) 0.017(2) 0.015(2) 0.014(2) 0.0000 -0.003(2) 0.0000
N(2) 0.059(5) 0.055(4) 0.039(4) 0.0000 -0.002(4) 0.0000
C(1) 0.017(2) 0.020(2) 0.0105(19) -0.003(2) 0.0012(19) -0.0017(17)
C(2) 0.016(2) 0.016(2) 0.006(2) 0.0009(19) 0.0047(18) -0.0012(17)
C(3) 0.007(2) 0.016(3) 0.019(3) 0.0000 0.005(2) 0.0000
C(4) 0.023(2) 0.041(3) 0.022(2) -0.012(2) 0.001(2) -0.007(2)
C(5) 0.032(2) 0.017(2) 0.028(2) 0.004(2) 0.009(2) 0.002(2)
C(6) 0.015(3) 0.046(4) 0.015(3) 0.0000 0.001(2) 0.0000
C(7) 0.016(2) 0.014(2) 0.015(2) 0.0000(19) -0.0027(18) 0.0027(17)
C(8) 0.019(2) 0.018(2) 0.021(2) 0.001(2) -0.003(2) -0.000(2)
C(9) 0.031(2) 0.018(2) 0.025(2) -0.003(2) -0.006(2) 0.005(2)
C(10) 0.035(2) 0.026(2) 0.021(2) -0.009(2) 0.005(2) 0.005(2)
C(11) 0.031(2) 0.025(2) 0.027(2) -0.000(2) 0.012(2) 0.001(2)
C(12) 0.016(2) 0.021(2) 0.021(2) 0.0022(19) 0.004(2) 0.004(2)
C(13) 0.016(2) 0.019(2) 0.013(2) 0.0082(19) -0.0029(18) -0.0008(19)
C(14) 0.020(2) 0.025(2) 0.017(2) 0.003(2) -0.0025(18) -0.001(2)
C(15) 0.025(2) 0.036(2) 0.013(2) 0.011(2) 0.003(2) -0.004(2)
C(16) 0.036(2) 0.032(2) 0.016(2) 0.020(2) -0.001(2) -0.006(2)
C(17) 0.032(2) 0.016(2) 0.025(2) 0.007(2) -0.009(2) -0.007(2)
C(18) 0.019(2) 0.019(2) 0.022(2) 0.007(2) -0.002(2) -0.002(2)
C(19) 0.013(2) 0.018(2) 0.015(2) 0.0028(19) -0.0002(18) 0.0003(19)
C(20) 0.009(2) 0.018(2) 0.014(2) 0.0022(18) -0.0047(17) 0.0017(18)
C(21) 0.024(2) 0.021(2) 0.016(2) 0.002(2) -0.006(2) -0.0008(19)
C(22) 0.032(2) 0.023(2) 0.014(2) -0.004(2) -0.000(2) 0.002(2)
C(23) 0.028(4) 0.047(5) 0.029(4) 0.0000 -0.003(3) 0.0000
C(24) 0.026(4) 0.095(8) 0.039(5) 0.0000 -0.009(3) 0.0000

loop_
_atom_type_symbol
_atom_type_description
_atom_type_scat_dispersion_real
_atom_type_scat_dispersion_imag
_atom_type_scat_source
C C 0.003 0.002
;
International Tables for Crystallography
(1992, Vol. C, Tables 4.2.6.8 and 6.1.1.4)
;
H H 0.000 0.000
;
International Tables for Crystallography
(1992, Vol. C, Table 6.1.1.4)
;
N N 0.006 0.003
;
International Tables for Crystallography
(1992, Vol. C, Tables 4.2.6.8 and 6.1.1.4)
;
O O 0.011 0.006
;
International Tables for Crystallography
(1992, Vol. C, Tables 4.2.6.8 and 6.1.1.4)
;
P P 0.102 0.094
;
International Tables for Crystallography
(1992, Vol. C, Tables 4.2.6.8 and 6.1.1.4)
;
S S 0.125 0.123
;
International Tables for Crystallography
(1992, Vol. C, Tables 4.2.6.8 and 6.1.1.4)
;
Pd Pd -0.999 1.007
;
International Tables for Crystallography
(1992, Vol. C, Tables 4.2.6.8 and 6.1.1.4)
;
W W -0.849 6.872
;
International Tables for Crystallography
(1992, Vol. C, Tables 4.2.6.8 and 6.1.1.4)
;

loop_
_geom_angle_atom_site_label_1
_geom_angle_atom_site_label_2
_geom_angle_atom_site_label_3
_geom_angle
_geom_angle_publ_flag
_geom_angle_site_symmetry_1
_geom_angle_site_symmetry_2
_geom_angle_site_symmetry_3
Pd(1) W(1) S(1) 52.07(2) yes . . .
Pd(1) W(1) S(1) 52.07(2) yes . . 3_555
Pd(1) W(1) N(1) 120.31(16) yes . . .
Pd(1) W(1) C(1) 138.65(10) yes . . .
Pd(1) W(1) C(1) 138.65(10) yes . . 3_555
Pd(1) W(1) C(2) 104.08(9) yes . . .
Pd(1) W(1) C(2) 104.08(9) yes . . 3_555
Pd(1) W(1) C(3) 87.19(13) yes . . .
S(1) W(1) S(1) 100.95(3) yes . . 3_555
S(1) W(1) N(1) 99.68(10) yes . . .
S(1) W(1) C(1) 108.95(10) yes . . .
S(1) W(1) C(1) 142.34(10) yes . . 3_555
S(1) W(1) C(2) 85.52(9) yes . . .
S(1) W(1) C(2) 130.97(10) yes . . 3_555
S(1) W(1) C(3) 97.72(9) yes . . .
S(1) W(1) N(1) 99.68(10) yes 3_555 . .
S(1) W(1) C(1) 142.34(10) yes 3_555 . .
S(1) W(1) C(1) 108.95(10) yes 3_555 . 3_555
S(1) W(1) C(2) 130.97(10) yes 3_555 . .
S(1) W(1) C(2) 85.52(9) yes 3_555 . 3_555
S(1) W(1) C(3) 97.72(9) yes 3_555 . .
N(1) W(1) C(1) 97.36(18) yes . . .
N(1) W(1) C(1) 97.36(18) yes . . 3_555
N(1) W(1) C(2) 127.37(15) yes . . .
N(1) W(1) C(2) 127.37(15) yes . . 3_555
N(1) W(1) C(3) 152.5(2) yes . . .
C(1) W(1) C(1) 35.24(13) yes . . 3_555
C(1) W(1) C(2) 34.62(13) yes . . .
C(1) W(1) C(2) 57.66(13) yes . . 3_555
C(1) W(1) C(3) 56.65(16) yes . . .
C(1) W(1) C(2) 57.66(13) yes 3_555 . .
C(1) W(1) C(2) 34.62(13) yes 3_555 . 3_555
C(1) W(1) C(3) 56.65(16) yes 3_555 . .
C(2) W(1) C(2) 56.81(13) yes . . 3_555
C(2) W(1) C(3) 33.66(11) yes . . .
C(2) W(1) C(3) 33.66(12) yes 3_555 . .
W(1) Pd(1) S(1) 49.86(2) yes . . .
W(1) Pd(1) S(1) 49.86(2) yes . . 3_555
W(1) Pd(1) P(1) 127.62(2) yes . . .
W(1) Pd(1) P(1) 127.62(2) yes . . 3_555
S(1) Pd(1) S(1) 96.77(4) yes . . 3_555
S(1) Pd(1) P(1) 79.95(3) yes . . .
S(1) Pd(1) P(1) 176.11(4) yes . . 3_555
S(1) Pd(1) P(1) 176.11(4) yes 3_555 . .
S(1) Pd(1) P(1) 79.95(3) yes 3_555 . 3_555
P(1) Pd(1) P(1) 103.24(4) yes . . 3_555
W(1) S(1) Pd(1) 78.07(3) yes . . .
Pd(1) P(1) C(7) 112.68(14) yes . . .
Pd(1) P(1) C(13) 114.68(14) yes . . .
Pd(1) P(1) C(19) 118.75(14) yes . . .
C(7) P(1) C(13) 107.60(19) yes . . .
C(7) P(1) C(19) 100.24(19) yes . . .
C(13) P(1) C(19) 101.24(19) yes . . .
W(1) N(1) O(1) 174.9(4) yes . . .
W(1) C(1) C(1) 72.4(2) yes . . 3_555
W(1) C(1) C(2) 76.6(2) yes . . .
W(1) C(1) C(4) 122.3(2) yes . . .
C(1) C(1) C(2) 108.5(3) yes 3_555 . .
C(1) C(1) C(4) 124.7(3) yes 3_555 . .
C(2) C(1) C(4) 126.4(3) yes . . .
W(1) C(2) C(1) 68.8(2) yes . . .
W(1) C(2) C(3) 74.8(2) yes . . .
W(1) C(2) C(5) 125.6(2) yes . . .
C(1) C(2) C(3) 107.0(3) yes . . .
C(1) C(2) C(5) 126.2(3) yes . . .
C(3) C(2) C(5) 126.7(3) yes . . .
W(1) C(3) C(2) 71.5(2) yes . . .
W(1) C(3) C(2) 71.5(2) yes . . 3_555
W(1) C(3) C(6) 122.1(4) yes . . .
C(2) C(3) C(2) 109.0(4) yes . . 3_555
C(2) C(3) C(6) 125.5(2) yes . . .
C(2) C(3) C(6) 125.5(2) yes 3_555 . .
P(1) C(7) C(8) 121.4(3) yes . . .
P(1) C(7) C(12) 118.6(3) yes . . .
C(8) C(7) C(12) 119.3(3) yes . . .
C(7) C(8) C(9) 120.5(4) yes . . .
C(8) C(9) C(10) 119.7(4) yes . . .
C(9) C(10) C(11) 119.8(4) yes . . .
C(10) C(11) C(12) 120.7(4) yes . . .
C(7) C(12) C(11) 120.0(4) yes . . .
P(1) C(13) C(14) 118.7(3) yes . . .
P(1) C(13) C(18) 122.1(3) yes . . .
C(14) C(13) C(18) 119.1(4) yes . . .
C(13) C(14) C(15) 120.0(4) yes . . .
C(14) C(15) C(16) 120.2(4) yes . . .
C(15) C(16) C(17) 120.1(4) yes . . .
C(16) C(17) C(18) 120.3(4) yes . . .
C(13) C(18) C(17) 120.3(4) yes . . .
P(1) C(19) C(20) 111.8(2) yes . . .
C(19) C(20) C(20) 122.1(3) yes . . 3_555
C(19) C(20) C(21) 119.1(3) yes . . .
C(20) C(20) C(21) 118.8(3) yes 3_555 . .
C(20) C(21) C(22) 121.4(4) yes . . .
C(21) C(22) C(22) 119.8(4) yes . . 3_555
N(2) C(23) C(24) 178.4(8) yes . . .
C(1) C(4) H(1) 109.5 no . . .
C(1) C(4) H(2) 109.5 no . . .
C(1) C(4) H(3) 109.5 no . . .
H(1) C(4) H(2) 109.5 no . . .
H(1) C(4) H(3) 109.5 no . . .
H(2) C(4) H(3) 109.5 no . . .
C(2) C(5) H(4) 109.5 no . . .
C(2) C(5) H(5) 109.5 no . . .
C(2) C(5) H(6) 109.5 no . . .
H(4) C(5) H(5) 109.5 no . . .
H(4) C(5) H(6) 109.5 no . . .
H(5) C(5) H(6) 109.5 no . . .
C(3) C(6) H(7) 109.5 no . . .
C(3) C(6) H(8) 109.5 no . . .
C(3) C(6) H(8) 109.5 no . . 3_555
C(3) C(6) H(9) 109.5 no . . .
C(3) C(6) H(9) 109.5 no . . 3_555
H(7) C(6) H(8) 109.5 no . . .
H(7) C(6) H(8) 109.5 no . . 3_555
H(7) C(6) H(9) 109.5 no . . .
H(7) C(6) H(9) 109.5 no . . 3_555
H(8) C(6) H(8) 109.5 no . . 3_555
H(8) C(6) H(9) 109.5 no . . .
H(8) C(6) H(9) 0.0 no . . 3_555
H(8) C(6) H(9) 0.0 no 3_555 . .
H(8) C(6) H(9) 109.5 no 3_555 . 3_555
H(9) C(6) H(9) 109.5 no . . 3_555
C(7) C(8) H(10) 119.8 no . . .
C(9) C(8) H(10) 119.8 no . . .
C(8) C(9) H(11) 120.1 no . . .
C(10) C(9) H(11) 120.1 no . . .
C(9) C(10) H(12) 120.1 no . . .
C(11) C(10) H(12) 120.1 no . . .
C(10) C(11) H(13) 119.7 no . . .
C(12) C(11) H(13) 119.7 no . . .
C(7) C(12) H(14) 120.0 no . . .
C(11) C(12) H(14) 120.0 no . . .
C(13) C(14) H(15) 120.0 no . . .
C(15) C(14) H(15) 120.0 no . . .
C(14) C(15) H(16) 119.9 no . . .
C(16) C(15) H(16) 119.9 no . . .
C(15) C(16) H(17) 120.0 no . . .
C(17) C(16) H(17) 120.0 no . . .
C(16) C(17) H(18) 119.8 no . . .
C(18) C(17) H(18) 119.8 no . . .
C(13) C(18) H(19) 119.8 no . . .
C(17) C(18) H(19) 119.8 no . . .
P(1) C(19) H(20) 108.9 no . . .
P(1) C(19) H(21) 108.9 no . . .
C(20) C(19) H(20) 108.9 no . . .
C(20) C(19) H(21) 108.9 no . . .
H(20) C(19) H(21) 109.5 no . . .
C(20) C(21) H(22) 119.3 no . . .
C(22) C(21) H(22) 119.3 no . . .
C(21) C(22) H(23) 120.1 no . . .
C(22) C(22) H(23) 120.1 no 3_555 . .
C(23) C(24) H(24) 109.5 no . . .
C(23) C(24) H(24) 109.5 no . . 3_555
C(23) C(24) H(25) 109.5 no . . .
C(23) C(24) H(25) 109.5 no . . 3_555
C(23) C(24) H(26) 109.5 no . . .
C(23) C(24) H(26) 109.5 no . . 3_555
H(24) C(24) H(24) 141.1 no . . 3_555
H(24) C(24) H(25) 109.5 no . . .
H(24) C(24) H(25) 56.1 no . . 3_555
H(24) C(24) H(26) 109.5 no . . .
H(24) C(24) H(26) 56.4 no . . 3_555
H(24) C(24) H(25) 56.1 no 3_555 . .
H(24) C(24) H(25) 109.5 no 3_555 . 3_555
H(24) C(24) H(26) 56.4 no 3_555 . .
H(24) C(24) H(26) 109.5 no 3_555 . 3_555
H(25) C(24) H(25) 56.4 no . . 3_555
H(25) C(24) H(26) 109.5 no . . .
H(25) C(24) H(26) 141.1 no . . 3_555
H(25) C(24) H(26) 141.1 no 3_555 . .
H(25) C(24) H(26) 109.5 no 3_555 . 3_555
H(26) C(24) H(26) 56.1 no . . 3_555

loop_
_geom_bond_atom_site_label_1
_geom_bond_atom_site_label_2
_geom_bond_distance
_geom_bond_publ_flag
_geom_bond_site_symmetry_1
_geom_bond_site_symmetry_2
W(1) Pd(1) 2.9565(5) yes . .
W(1) S(1) 2.3101(10) yes . .
W(1) S(1) 2.3101(10) yes . 3_555
W(1) N(1) 1.763(4) yes . .
W(1) C(1) 2.339(3) yes . .
W(1) C(1) 2.339(3) yes . 3_555
W(1) C(2) 2.441(4) yes . .
W(1) C(2) 2.441(4) yes . 3_555
W(1) C(3) 2.483(5) yes . .
Pd(1) S(1) 2.3833(11) yes . .
Pd(1) S(1) 2.3833(11) yes . 3_555
Pd(1) P(1) 2.3030(11) yes . .
Pd(1) P(1) 2.3030(11) yes . 3_555
P(1) C(7) 1.822(4) yes . .
P(1) C(13) 1.822(4) yes . .
P(1) C(19) 1.846(4) yes . .
O(1) N(1) 1.244(6) yes . .
N(2) C(23) 1.125(10) yes . .
C(1) C(1) 1.416(5) yes . 3_555
C(1) C(2) 1.426(5) yes . .
C(1) C(4) 1.514(6) yes . .
C(2) C(3) 1.426(5) yes . .
C(2) C(5) 1.495(6) yes . .
C(3) C(6) 1.512(8) yes . .
C(7) C(8) 1.386(6) yes . .
C(7) C(12) 1.385(6) yes . .
C(8) C(9) 1.391(6) yes . .
C(9) C(10) 1.378(6) yes . .
C(10) C(11) 1.381(6) yes . .
C(11) C(12) 1.381(6) yes . .
C(13) C(14) 1.389(6) yes . .
C(13) C(18) 1.405(6) yes . .
C(14) C(15) 1.397(6) yes . .
C(15) C(16) 1.382(7) yes . .
C(16) C(17) 1.381(6) yes . .
C(17) C(18) 1.377(6) yes . .
C(19) C(20) 1.505(5) yes . .
C(20) C(20) 1.405(5) yes . 3_555
C(20) C(21) 1.397(5) yes . .
C(21) C(22) 1.370(6) yes . .
C(22) C(22) 1.388(6) yes . 3_555
C(23) C(24) 1.441(11) yes . .
C(4) H(1) 0.950 no . .
C(4) H(2) 0.950 no . .
C(4) H(3) 0.950 no . .
C(5) H(4) 0.950 no . .
C(5) H(5) 0.950 no . .
C(5) H(6) 0.950 no . .
C(6) H(7) 0.950 no . .
C(6) H(8) 0.950 no . .
C(6) H(8) 0.950 no . 3_555
C(6) H(9) 0.950 no . .
C(6) H(9) 0.950 no . 3_555
C(8) H(10) 0.950 no . .
C(9) H(11) 0.950 no . .
C(10) H(12) 0.950 no . .
C(11) H(13) 0.950 no . .
C(12) H(14) 0.950 no . .
C(14) H(15) 0.950 no . .
C(15) H(16) 0.950 no . .
C(16) H(17) 0.950 no . .
C(17) H(18) 0.950 no . .
C(18) H(19) 0.950 no . .
C(19) H(20) 0.950 no . .
C(19) H(21) 0.950 no . .
C(21) H(22) 0.950 no . .
C(22) H(23) 0.950 no . .
C(24) H(24) 0.950 no . .
C(24) H(24) 0.950 no . 3_555
C(24) H(25) 0.950 no . .
C(24) H(25) 0.950 no . 3_555
C(24) H(26) 0.950 no . .
C(24) H(26) 0.950 no . 3_555
